data_4335239
loop_
_publ_author_name
'Stuart K. Langley'
'Nicholas F. Chilton'
'Boujemaa Moubaraki'
'Keith S. Murray'

_publ_contact_author_address
; School of Chemistry, 171 
  Monash university, 
  Vic 3800, 
  Australia
;
_publ_contact_author_email Keith.murray@sci.monash.edu.au
_publ_contact_author_fax +61-3-9905-4597
_publ_contact_author_name 'Keith. S. Murray'
_publ_contact_author_phone +61-3-9905-4512
_publ_section_title
;
 Single-Molecule Magnetism in Three Related {CoIII2DyIII2}-
 Acetylacetonate Complexes with Multiple Relaxation Mechanisms
;
_journal_name_full 'Inorganic Chemistry'
_journal_page_first 7183
_journal_page_last 7192
_journal_paper_doi 10.1021/ic400789k
_journal_volume 52
_journal_year 2013
_chemical_formula_sum 'C34 H60 Co2 Dy2 N4 O22'
_chemical_formula_weight 1319.72
_chemical_name_systematic
;
 ?
;
_space_group_IT_number 2
_symmetry_cell_setting triclinic
_symmetry_space_group_name_Hall '-P 1'
_symmetry_space_group_name_H-M 'P -1'
_atom_sites_solution_hydrogens geom
_atom_sites_solution_primary direct
_atom_sites_solution_secondary difmap
_audit_creation_date '9 November 2005'
_audit_creation_method SHELXL-97
_cell_angle_alpha 68.30(3)
_cell_angle_beta 69.38(3)
_cell_angle_gamma 75.21(3)
_cell_formula_units_Z 1
_cell_length_a 10.050(2)
_cell_length_b 10.990(2)
_cell_length_c 11.780(2)
_cell_measurement_reflns_used 13440
_cell_measurement_temperature 100(2)
_cell_measurement_theta_max 25.00
_cell_measurement_theta_min 3.18
_cell_volume 1119.7(5)
_computing_cell_refinement 'XDS (Kabsch, 1993)'
_computing_data_collection 'Blu-Ice (McPhillips et al, 2002)'
_computing_data_reduction 'XDS (Kabsch, 1993)'
_computing_molecular_graphics X-SEED
_computing_publication_material 'XCIF V6.12 (BrukerAXS, 2001).'
_computing_structure_refinement 'SHELXL-97 (Sheldrick, 1997)'
_computing_structure_solution 'SHELXS-97 (Sheldrick, 1990)'
_diffrn_ambient_temperature 100(2)
_diffrn_measured_fraction_theta_full 0.917
_diffrn_measured_fraction_theta_max 0.917
_diffrn_measurement_device_type synchrotron
_diffrn_measurement_method 'scans in phi'
_diffrn_radiation_monochromator 'double crystal'
_diffrn_radiation_source '3BM1 dipole'
_diffrn_radiation_type synchrotron
_diffrn_radiation_wavelength 0.71070
_diffrn_reflns_av_R_equivalents 0.0625
_diffrn_reflns_av_sigmaI/netI 0.0571
_diffrn_reflns_limit_h_max 11
_diffrn_reflns_limit_h_min -11
_diffrn_reflns_limit_k_max 13
_diffrn_reflns_limit_k_min -13
_diffrn_reflns_limit_l_max 14
_diffrn_reflns_limit_l_min -14
_diffrn_reflns_number 13440
_diffrn_reflns_theta_full 25.00
_diffrn_reflns_theta_max 25.00
_diffrn_reflns_theta_min 3.18
_exptl_absorpt_coefficient_mu 4.112
_exptl_absorpt_correction_T_max 0.962
_exptl_absorpt_correction_T_min 0.789
_exptl_absorpt_correction_type multi-scan
_exptl_absorpt_process_details SADABS
_exptl_crystal_colour green
_exptl_crystal_density_diffrn 1.957
_exptl_crystal_description plate
_exptl_crystal_F_000 654
_exptl_crystal_size_max 0.1
_exptl_crystal_size_mid 0.1
_exptl_crystal_size_min 0.03
_refine_diff_density_max 2.597
_refine_diff_density_min -3.132
_refine_diff_density_rms 0.244
_refine_ls_extinction_method none
_refine_ls_goodness_of_fit_ref 1.168
_refine_ls_hydrogen_treatment constr
_refine_ls_matrix_type full
_refine_ls_number_parameters 295
_refine_ls_number_reflns 3607
_refine_ls_number_restraints 0
_refine_ls_restrained_S_all 1.168
_refine_ls_R_factor_all 0.0472
_refine_ls_R_factor_gt 0.0470
_refine_ls_shift/su_max 0.001
_refine_ls_shift/su_mean 0.000
_refine_ls_structure_factor_coef Fsqd
_refine_ls_weighting_details 'calc w=1/[\s^2^(Fo^2^)+(0.0733P)^2^+4.6006P] where P=(Fo^2^+2Fc^2^)/3'
_refine_ls_weighting_scheme calc
_refine_ls_wR_factor_gt 0.1273
_refine_ls_wR_factor_ref 0.1275
_reflns_number_gt 3565
_reflns_number_total 3607
_reflns_threshold_expression >2sigma(I)
_cod_data_source_file ic400789k_si_003.cif
_cod_data_source_block global
_cod_original_cell_volume 1119.7(4)
_cod_database_code 4335239

loop_
_symmetry_equiv_pos_as_xyz
'x, y, z'
'-x, -y, -z'

loop_
_atom_site_label
_atom_site_type_symbol
_atom_site_fract_x
_atom_site_fract_y
_atom_site_fract_z
_atom_site_U_iso_or_equiv
_atom_site_adp_type
_atom_site_occupancy
_atom_site_symmetry_multiplicity
_atom_site_calc_flag
_atom_site_refinement_flags
Dy1 Dy 0.30259(3) -0.01936(2) 0.62964(2) 0.01548(16) Uani 1 1 d .
Co1 Co 0.38510(8) 0.22648(7) 0.36539(7) 0.0132(2) Uani 1 1 d .
O1 O 0.4776(5) 0.1296(4) 0.5001(4) 0.0162(9) Uani 1 1 d .
O2 O 0.2768(5) 0.0856(4) 0.4318(4) 0.0159(9) Uani 1 1 d .
O3 O 0.5342(5) 0.1356(4) 0.2650(4) 0.0181(9) Uani 1 1 d .
O4 O 0.2806(6) 0.5689(6) 0.0015(5) 0.0385(13) Uani 1 1 d .
H4 H 0.2567 0.6143 -0.0652 0.046 Uiso 1 1 calc R
O5 O 0.4983(5) 0.3660(4) 0.2961(4) 0.0178(9) Uani 1 1 d .
O6 O 0.2358(5) 0.3086(4) 0.4766(4) 0.0180(9) Uani 1 1 d .
O7 O 0.0579(5) 0.0602(4) 0.6735(4) 0.0229(10) Uani 1 1 d .
O8 O 0.2501(5) 0.0779(5) 0.7837(4) 0.0278(11) Uani 1 1 d .
O9 O 0.1826(5) -0.2081(5) 0.8084(4) 0.0260(10) Uani 1 1 d .
O10 O 0.2066(5) -0.1958(5) 0.6148(5) 0.0279(11) Uani 1 1 d .
O11 O 0.1165(6) -0.3603(5) 0.7731(6) 0.0391(13) Uani 1 1 d .
N1 N 0.3003(5) 0.2922(5) 0.2211(5) 0.0162(10) Uani 1 1 d .
N2 N 0.1671(6) -0.2567(5) 0.7327(6) 0.0246(12) Uani 1 1 d .
C1 C 0.5059(9) 0.1952(8) 0.5734(8) 0.0330(17) Uani 1 1 d .
H1A H 0.5686 0.2619 0.5160 0.050 Uiso 1 1 calc R
H1B H 0.5532 0.1300 0.6356 0.050 Uiso 1 1 calc R
H1C H 0.4152 0.2383 0.6182 0.050 Uiso 1 1 calc R
C2 C 0.1553(7) 0.1277(6) 0.3854(6) 0.0187(13) Uani 1 1 d .
H2A H 0.0856 0.1924 0.4256 0.022 Uiso 1 1 calc R
H2B H 0.1072 0.0514 0.4043 0.022 Uiso 1 1 calc R
C3 C 0.2107(7) 0.1911(6) 0.2430(6) 0.0219(13) Uani 1 1 d .
H3A H 0.2693 0.1233 0.2018 0.026 Uiso 1 1 calc R
H3B H 0.1293 0.2338 0.2062 0.026 Uiso 1 1 calc R
C4 C 0.5301(7) 0.1667(7) 0.1386(6) 0.0220(14) Uani 1 1 d .
H4A H 0.4960 0.0946 0.1299 0.026 Uiso 1 1 calc R
H4B H 0.6275 0.1770 0.0788 0.026 Uiso 1 1 calc R
C5 C 0.4288(7) 0.2949(6) 0.1076(6) 0.0206(13) Uani 1 1 d .
H5A H 0.4776 0.3713 0.0868 0.025 Uiso 1 1 calc R
H5B H 0.3990 0.3039 0.0328 0.025 Uiso 1 1 calc R
C6 C 0.2099(7) 0.4253(6) 0.2120(6) 0.0220(13) Uani 1 1 d .
H6A H 0.2622 0.4822 0.2245 0.026 Uiso 1 1 calc R
H6B H 0.1204 0.4139 0.2834 0.026 Uiso 1 1 calc R
C7 C 0.1692(7) 0.4979(6) 0.0901(7) 0.0255(14) Uani 1 1 d .
H7A H 0.1543 0.4341 0.0560 0.031 Uiso 1 1 calc R
H7B H 0.0787 0.5593 0.1065 0.031 Uiso 1 1 calc R
C8 C 0.5721(8) 0.5670(7) 0.2593(7) 0.0273(15) Uani 1 1 d .
H8A H 0.6353 0.5557 0.3107 0.041 Uiso 1 1 calc R
H8B H 0.5196 0.6572 0.2432 0.041 Uiso 1 1 calc R
H8C H 0.6300 0.5520 0.1779 0.041 Uiso 1 1 calc R
C9 C 0.4671(7) 0.4692(6) 0.3299(6) 0.0201(13) Uani 1 1 d .
C10 C 0.3436(8) 0.4964(6) 0.4274(6) 0.0230(14) Uani 1 1 d .
H10 H 0.3327 0.5750 0.4478 0.028 Uiso 1 1 calc R
C11 C 0.2387(7) 0.4159(6) 0.4943(6) 0.0200(13) Uani 1 1 d .
C12 C 0.1163(8) 0.4521(8) 0.5988(7) 0.0289(16) Uani 1 1 d .
H12A H 0.0302 0.4207 0.6053 0.043 Uiso 1 1 calc R
H12B H 0.0980 0.5484 0.5800 0.043 Uiso 1 1 calc R
H12C H 0.1404 0.4108 0.6797 0.043 Uiso 1 1 calc R
C13 C -0.1829(8) 0.1594(8) 0.7376(8) 0.0353(17) Uani 1 1 d .
H13A H -0.1785 0.1874 0.6473 0.053 Uiso 1 1 calc R
H13B H -0.2303 0.2333 0.7721 0.053 Uiso 1 1 calc R
H13C H -0.2375 0.0848 0.7849 0.053 Uiso 1 1 calc R
C14 C -0.0302(8) 0.1169(6) 0.7511(7) 0.0250(15) Uani 1 1 d .
C15 C 0.0014(8) 0.1457(7) 0.8446(7) 0.0304(16) Uani 1 1 d .
H15 H -0.0754 0.1809 0.9039 0.037 Uiso 1 1 calc R
C16 C 0.1379(8) 0.1254(6) 0.8546(6) 0.0231(14) Uani 1 1 d .
C17 C 0.1595(9) 0.1651(8) 0.9566(7) 0.0318(16) Uani 1 1 d .
H17A H 0.2386 0.1045 0.9873 0.048 Uiso 1 1 calc R
H17B H 0.0712 0.1607 1.0278 0.048 Uiso 1 1 calc R
H17C H 0.1826 0.2556 0.9206 0.048 Uiso 1 1 calc R

loop_
_atom_site_aniso_label
_atom_site_aniso_U_11
_atom_site_aniso_U_22
_atom_site_aniso_U_33
_atom_site_aniso_U_23
_atom_site_aniso_U_13
_atom_site_aniso_U_12
Dy1 0.0142(2) 0.0162(2) 0.0135(2) -0.00372(13) -0.00469(13) 0.00168(13)
Co1 0.0115(4) 0.0112(4) 0.0132(4) -0.0023(3) -0.0031(3) 0.0015(3)
O1 0.018(2) 0.0151(19) 0.016(2) -0.0052(16) -0.0073(17) 0.0011(17)
O2 0.018(2) 0.0138(19) 0.013(2) 0.0012(15) -0.0070(16) -0.0014(16)
O3 0.016(2) 0.017(2) 0.016(2) -0.0041(16) -0.0026(16) 0.0022(17)
O4 0.031(3) 0.038(3) 0.029(3) 0.009(2) -0.009(2) -0.007(2)
O5 0.016(2) 0.016(2) 0.018(2) -0.0048(16) -0.0018(16) -0.0009(17)
O6 0.013(2) 0.019(2) 0.020(2) -0.0055(17) -0.0038(16) 0.0002(17)
O7 0.019(2) 0.026(2) 0.019(2) -0.0069(18) -0.0042(18) 0.0029(19)
O8 0.025(3) 0.034(3) 0.023(2) -0.017(2) -0.0059(19) 0.008(2)
O9 0.021(2) 0.024(2) 0.023(2) 0.0014(19) -0.0055(19) -0.0021(19)
O10 0.024(3) 0.030(2) 0.025(3) -0.006(2) -0.005(2) -0.004(2)
O11 0.027(3) 0.029(3) 0.055(4) -0.004(2) -0.012(2) -0.007(2)
N1 0.012(2) 0.014(2) 0.017(3) -0.0023(19) -0.0014(19) 0.001(2)
N2 0.013(3) 0.018(3) 0.036(3) -0.001(2) -0.007(2) -0.001(2)
C1 0.031(4) 0.031(4) 0.039(4) -0.010(3) -0.011(3) -0.006(3)
C2 0.017(3) 0.021(3) 0.016(3) -0.002(2) -0.004(2) -0.006(2)
C3 0.024(3) 0.025(3) 0.015(3) -0.003(2) -0.007(3) -0.003(3)
C4 0.017(3) 0.028(3) 0.015(3) -0.008(3) -0.002(2) 0.004(3)
C5 0.014(3) 0.023(3) 0.014(3) -0.001(2) 0.001(2) 0.000(2)
C6 0.023(3) 0.015(3) 0.022(3) -0.004(2) -0.007(3) 0.005(3)
C7 0.022(3) 0.018(3) 0.029(4) 0.000(3) -0.011(3) 0.002(3)
C8 0.031(4) 0.022(3) 0.029(4) -0.003(3) -0.009(3) -0.010(3)
C9 0.023(3) 0.019(3) 0.017(3) -0.001(2) -0.011(2) 0.002(3)
C10 0.028(4) 0.018(3) 0.021(3) -0.008(2) -0.006(3) 0.002(3)
C11 0.022(3) 0.020(3) 0.016(3) -0.005(2) -0.008(2) 0.006(2)
C12 0.023(4) 0.036(4) 0.026(4) -0.017(3) -0.002(3) 0.003(3)
C13 0.020(4) 0.028(4) 0.052(5) -0.012(3) -0.010(3) 0.005(3)
C14 0.022(3) 0.015(3) 0.026(3) 0.001(2) -0.002(3) 0.000(3)
C15 0.027(4) 0.028(3) 0.033(4) -0.016(3) 0.001(3) -0.001(3)
C16 0.028(4) 0.018(3) 0.018(3) -0.003(2) -0.004(3) 0.000(3)
C17 0.039(4) 0.035(4) 0.022(3) -0.015(3) -0.002(3) -0.006(3)

loop_
_atom_type_symbol
_atom_type_description
_atom_type_scat_dispersion_real
_atom_type_scat_dispersion_imag
_atom_type_scat_source
C C 0.0033 0.0016 'International Tables Vol C Tables 4.2.6.8 and 6.1.1.4'
Co Co 0.3494 0.9721 'International Tables Vol C Tables 4.2.6.8 and 6.1.1.4'
Dy Dy -0.1892 4.4098 'International Tables Vol C Tables 4.2.6.8 and 6.1.1.4'
N N 0.0061 0.0033 'International Tables Vol C Tables 4.2.6.8 and 6.1.1.4'
O O 0.0106 0.0060 'International Tables Vol C Tables 4.2.6.8 and 6.1.1.4'
H H 0.0000 0.0000 'International Tables Vol C Tables 4.2.6.8 and 6.1.1.4'

loop_
_geom_angle_atom_site_label_1
_geom_angle_atom_site_label_2
_geom_angle_atom_site_label_3
_geom_angle
_geom_angle_site_symmetry_1
_geom_angle_site_symmetry_3
O3 Dy1 O2 142.84(15) 2_656 .
O3 Dy1 O8 77.70(16) 2_656 .
O2 Dy1 O8 125.16(16) . .
O3 Dy1 O7 139.18(15) 2_656 .
O2 Dy1 O7 77.97(16) . .
O8 Dy1 O7 73.52(17) . .
O3 Dy1 O1 86.07(15) 2_656 .
O2 Dy1 O1 68.15(15) . .
O8 Dy1 O1 87.75(17) . .
O7 Dy1 O1 120.52(15) . .
O3 Dy1 O10 102.02(16) 2_656 .
O2 Dy1 O10 83.08(16) . .
O8 Dy1 O10 133.25(18) . .
O7 Dy1 O10 78.52(17) . .
O1 Dy1 O10 138.98(15) . .
O3 Dy1 O1 66.01(14) 2_656 2_656
O2 Dy1 O1 79.43(14) . 2_656
O8 Dy1 O1 137.11(16) . 2_656
O7 Dy1 O1 149.28(15) . 2_656
O1 Dy1 O1 68.37(16) . 2_656
O10 Dy1 O1 78.34(15) . 2_656
O3 Dy1 O9 74.22(16) 2_656 .
O2 Dy1 O9 130.42(16) . .
O8 Dy1 O9 85.34(18) . .
O7 Dy1 O9 75.16(16) . .
O1 Dy1 O9 160.09(16) . .
O10 Dy1 O9 51.26(17) . .
O1 Dy1 O9 104.98(15) 2_656 .
O3 Co1 O2 91.11(19) . .
O3 Co1 O6 176.16(19) . .
O2 Co1 O6 86.84(19) . .
O3 Co1 O5 87.42(19) . .
O2 Co1 O5 178.52(18) . .
O6 Co1 O5 94.63(19) . .
O3 Co1 O1 85.85(18) . .
O2 Co1 O1 86.29(18) . .
O6 Co1 O1 90.77(18) . .
O5 Co1 O1 93.50(19) . .
O3 Co1 N1 85.8(2) . .
O2 Co1 N1 86.7(2) . .
O6 Co1 N1 97.35(19) . .
O5 Co1 N1 93.3(2) . .
O1 Co1 N1 168.97(19) . .
O3 Co1 Dy1 38.73(13) . 2_656
O2 Co1 Dy1 92.72(13) . 2_656
O6 Co1 Dy1 138.09(13) . 2_656
O5 Co1 Dy1 86.07(13) . 2_656
O1 Co1 Dy1 47.46(12) . 2_656
N1 Co1 Dy1 124.50(14) . 2_656
C1 O1 Co1 121.9(4) . .
C1 O1 Dy1 112.0(4) . .
Co1 O1 Dy1 97.00(18) . .
C1 O1 Dy1 114.8(4) . 2_656
Co1 O1 Dy1 97.67(17) . 2_656
Dy1 O1 Dy1 111.63(16) . 2_656
C2 O2 Co1 108.8(3) . .
C2 O2 Dy1 132.3(4) . .
Co1 O2 Dy1 104.33(19) . .
C4 O3 Co1 115.3(4) . .
C4 O3 Dy1 134.2(4) . 2_656
Co1 O3 Dy1 109.9(2) . 2_656
C7 O4 H4 109.5 . .
C9 O5 Co1 125.4(4) . .
C11 O6 Co1 125.1(4) . .
C14 O7 Dy1 134.9(5) . .
C16 O8 Dy1 136.7(5) . .
N2 O9 Dy1 93.5(4) . .
N2 O10 Dy1 97.4(4) . .
C5 N1 C6 112.4(5) . .
C5 N1 C3 111.5(5) . .
C6 N1 C3 110.3(5) . .
C5 N1 Co1 103.2(4) . .
C6 N1 Co1 112.9(4) . .
C3 N1 Co1 106.2(4) . .
O11 N2 O10 121.5(6) . .
O11 N2 O9 120.7(6) . .
O10 N2 O9 117.8(6) . .
O1 C1 H1A 109.5 . .
O1 C1 H1B 109.5 . .
H1A C1 H1B 109.5 . .
O1 C1 H1C 109.5 . .
H1A C1 H1C 109.5 . .
H1B C1 H1C 109.5 . .
O2 C2 C3 106.1(5) . .
O2 C2 H2A 110.5 . .
C3 C2 H2A 110.5 . .
O2 C2 H2B 110.5 . .
C3 C2 H2B 110.5 . .
H2A C2 H2B 108.7 . .
N1 C3 C2 107.6(5) . .
N1 C3 H3A 110.2 . .
C2 C3 H3A 110.2 . .
N1 C3 H3B 110.2 . .
C2 C3 H3B 110.2 . .
H3A C3 H3B 108.5 . .
O3 C4 C5 108.6(5) . .
O3 C4 H4A 110.0 . .
C5 C4 H4A 110.0 . .
O3 C4 H4B 110.0 . .
C5 C4 H4B 110.0 . .
H4A C4 H4B 108.4 . .
N1 C5 C4 108.4(5) . .
N1 C5 H5A 110.0 . .
C4 C5 H5A 110.0 . .
N1 C5 H5B 110.0 . .
C4 C5 H5B 110.0 . .
H5A C5 H5B 108.4 . .
N1 C6 C7 116.9(5) . .
N1 C6 H6A 108.1 . .
C7 C6 H6A 108.1 . .
N1 C6 H6B 108.1 . .
C7 C6 H6B 108.1 . .
H6A C6 H6B 107.3 . .
O4 C7 C6 108.5(6) . .
O4 C7 H7A 110.0 . .
C6 C7 H7A 110.0 . .
O4 C7 H7B 110.0 . .
C6 C7 H7B 110.0 . .
H7A C7 H7B 108.4 . .
C9 C8 H8A 109.5 . .
C9 C8 H8B 109.5 . .
H8A C8 H8B 109.5 . .
C9 C8 H8C 109.5 . .
H8A C8 H8C 109.5 . .
H8B C8 H8C 109.5 . .
O5 C9 C10 124.8(7) . .
O5 C9 C8 115.7(6) . .
C10 C9 C8 119.5(6) . .
C11 C10 C9 124.0(6) . .
C11 C10 H10 118.0 . .
C9 C10 H10 118.0 . .
O6 C11 C10 125.7(6) . .
O6 C11 C12 115.1(6) . .
C10 C11 C12 119.2(6) . .
C11 C12 H12A 109.5 . .
C11 C12 H12B 109.5 . .
H12A C12 H12B 109.5 . .
C11 C12 H12C 109.5 . .
H12A C12 H12C 109.5 . .
H12B C12 H12C 109.5 . .
C14 C13 H13A 109.5 . .
C14 C13 H13B 109.5 . .
H13A C13 H13B 109.5 . .
C14 C13 H13C 109.5 . .
H13A C13 H13C 109.5 . .
H13B C13 H13C 109.5 . .
O7 C14 C15 125.5(7) . .
O7 C14 C13 115.5(7) . .
C15 C14 C13 119.0(6) . .
C16 C15 C14 123.3(7) . .
C16 C15 H15 118.4 . .
C14 C15 H15 118.4 . .
O8 C16 C15 125.4(7) . .
O8 C16 C17 116.1(7) . .
C15 C16 C17 118.5(6) . .
C16 C17 H17A 109.5 . .
C16 C17 H17B 109.5 . .
H17A C17 H17B 109.5 . .
C16 C17 H17C 109.5 . .
H17A C17 H17C 109.5 . .
H17B C17 H17C 109.5 . .

loop_
_geom_bond_atom_site_label_1
_geom_bond_atom_site_label_2
_geom_bond_distance
_geom_bond_site_symmetry_2
Dy1 O3 2.248(4) 2_656
Dy1 O2 2.261(4) .
Dy1 O8 2.277(5) .
Dy1 O7 2.328(4) .
Dy1 O1 2.416(5) .
Dy1 O10 2.459(5) .
Dy1 O1 2.512(4) 2_656
Dy1 O9 2.540(5) .
Co1 O3 1.871(4) .
Co1 O2 1.886(4) .
Co1 O6 1.893(4) .
Co1 O5 1.903(4) .
Co1 O1 1.949(4) .
Co1 N1 1.984(5) .
Co1 Dy1 3.3793(14) 2_656
O1 C1 1.443(9) .
O1 Dy1 2.512(4) 2_656
O2 C2 1.414(8) .
O3 C4 1.413(8) .
O3 Dy1 2.248(4) 2_656
O4 C7 1.405(9) .
O4 H4 0.8400 .
O5 C9 1.268(8) .
O6 C11 1.280(8) .
O7 C14 1.256(8) .
O8 C16 1.265(8) .
O9 N2 1.265(8) .
O10 N2 1.263(8) .
O11 N2 1.227(8) .
N1 C5 1.494(7) .
N1 C6 1.500(7) .
N1 C3 1.500(9) .
C1 H1A 0.9800 .
C1 H1B 0.9800 .
C1 H1C 0.9800 .
C2 C3 1.512(9) .
C2 H2A 0.9900 .
C2 H2B 0.9900 .
C3 H3A 0.9900 .
C3 H3B 0.9900 .
C4 C5 1.518(9) .
C4 H4A 0.9900 .
C4 H4B 0.9900 .
C5 H5A 0.9900 .
C5 H5B 0.9900 .
C6 C7 1.505(9) .
C6 H6A 0.9900 .
C6 H6B 0.9900 .
C7 H7A 0.9900 .
C7 H7B 0.9900 .
C8 C9 1.504(10) .
C8 H8A 0.9800 .
C8 H8B 0.9800 .
C8 H8C 0.9800 .
C9 C10 1.417(9) .
C10 C11 1.375(10) .
C10 H10 0.9500 .
C11 C12 1.494(9) .
C12 H12A 0.9800 .
C12 H12B 0.9800 .
C12 H12C 0.9800 .
C13 C14 1.533(10) .
C13 H13A 0.9800 .
C13 H13B 0.9800 .
C13 H13C 0.9800 .
C14 C15 1.403(11) .
C15 C16 1.372(11) .
C15 H15 0.9500 .
C16 C17 1.517(10) .
C17 H17A 0.9800 .
C17 H17B 0.9800 .
C17 H17C 0.9800 .

loop_
_geom_torsion_atom_site_label_1
_geom_torsion_atom_site_label_2
_geom_torsion_atom_site_label_3
_geom_torsion_atom_site_label_4
_geom_torsion
_geom_torsion_site_symmetry_1
_geom_torsion_site_symmetry_4
O3 Co1 O1 C1 131.3(5) . .
O2 Co1 O1 C1 -137.3(5) . .
O6 Co1 O1 C1 -50.5(5) . .
O5 Co1 O1 C1 44.2(5) . .
N1 Co1 O1 C1 171.9(10) . .
Dy1 Co1 O1 C1 125.6(5) 2_656 .
O3 Co1 O1 Dy1 -107.29(19) . .
O2 Co1 O1 Dy1 -15.91(17) . .
O6 Co1 O1 Dy1 70.87(18) . .
O5 Co1 O1 Dy1 165.55(16) . .
N1 Co1 O1 Dy1 -66.7(11) . .
Dy1 Co1 O1 Dy1 -113.03(19) 2_656 .
O3 Co1 O1 Dy1 5.74(18) . 2_656
O2 Co1 O1 Dy1 97.12(18) . 2_656
O6 Co1 O1 Dy1 -176.10(18) . 2_656
O5 Co1 O1 Dy1 -81.42(17) . 2_656
N1 Co1 O1 Dy1 46.3(11) . 2_656
O3 Dy1 O1 C1 -64.6(4) 2_656 .
O2 Dy1 O1 C1 142.8(4) . .
O8 Dy1 O1 C1 13.3(4) . .
O7 Dy1 O1 C1 82.6(4) . .
O10 Dy1 O1 C1 -168.4(4) . .
O1 Dy1 O1 C1 -130.3(5) 2_656 .
O9 Dy1 O1 C1 -56.4(6) . .
O3 Dy1 O1 Co1 166.88(18) 2_656 .
O2 Dy1 O1 Co1 14.23(15) . .
O8 Dy1 O1 Co1 -115.31(18) . .
O7 Dy1 O1 Co1 -46.0(2) . .
O10 Dy1 O1 Co1 63.0(3) . .
O1 Dy1 O1 Co1 101.2(2) 2_656 .
O9 Dy1 O1 Co1 175.0(4) . .
O3 Dy1 O1 Dy1 65.73(18) 2_656 2_656
O2 Dy1 O1 Dy1 -86.92(18) . 2_656
O8 Dy1 O1 Dy1 143.54(19) . 2_656
O7 Dy1 O1 Dy1 -147.12(16) . 2_656
O10 Dy1 O1 Dy1 -38.1(3) . 2_656
O1 Dy1 O1 Dy1 0.0 2_656 2_656
O9 Dy1 O1 Dy1 73.9(5) . 2_656
O3 Co1 O2 C2 -111.6(4) . .
O6 Co1 O2 C2 71.7(4) . .
O1 Co1 O2 C2 162.6(4) . .
N1 Co1 O2 C2 -25.9(4) . .
Dy1 Co1 O2 C2 -150.3(3) 2_656 .
O3 Co1 O2 Dy1 103.22(19) . .
O6 Co1 O2 Dy1 -73.53(19) . .
O1 Co1 O2 Dy1 17.45(18) . .
N1 Co1 O2 Dy1 -171.1(2) . .
Dy1 Co1 O2 Dy1 64.50(15) 2_656 .
O3 Dy1 O2 C2 162.5(5) 2_656 .
O8 Dy1 O2 C2 -77.6(5) . .
O7 Dy1 O2 C2 -17.9(5) . .
O1 Dy1 O2 C2 -148.1(5) . .
O10 Dy1 O2 C2 61.7(5) . .
O1 Dy1 O2 C2 141.1(5) 2_656 .
O9 Dy1 O2 C2 40.4(6) . .
O3 Dy1 O2 Co1 -64.5(3) 2_656 .
O8 Dy1 O2 Co1 55.4(3) . .
O7 Dy1 O2 Co1 115.1(2) . .
O1 Dy1 O2 Co1 -15.09(16) . .
O10 Dy1 O2 Co1 -165.2(2) . .
O1 Dy1 O2 Co1 -85.87(19) 2_656 .
O9 Dy1 O2 Co1 173.39(16) . .
O2 Co1 O3 C4 94.7(5) . .
O5 Co1 O3 C4 -85.4(5) . .
O1 Co1 O3 C4 -179.1(5) . .
N1 Co1 O3 C4 8.0(5) . .
Dy1 Co1 O3 C4 -172.4(6) 2_656 .
O2 Co1 O3 Dy1 -93.0(2) . 2_656
O5 Co1 O3 Dy1 86.9(2) . 2_656
O1 Co1 O3 Dy1 -6.8(2) . 2_656
N1 Co1 O3 Dy1 -179.6(2) . 2_656
O3 Co1 O5 C9 -174.6(5) . .
O6 Co1 O5 C9 2.2(5) . .
O1 Co1 O5 C9 -88.9(5) . .
N1 Co1 O5 C9 99.8(5) . .
Dy1 Co1 O5 C9 -135.8(5) 2_656 .
O2 Co1 O6 C11 173.8(5) . .
O5 Co1 O6 C11 -6.0(5) . .
O1 Co1 O6 C11 87.5(5) . .
N1 Co1 O6 C11 -100.0(5) . .
Dy1 Co1 O6 C11 83.2(5) 2_656 .
O3 Dy1 O7 C14 43.8(7) 2_656 .
O2 Dy1 O7 C14 -135.7(6) . .
O8 Dy1 O7 C14 -3.1(6) . .
O1 Dy1 O7 C14 -80.3(6) . .
O10 Dy1 O7 C14 139.0(6) . .
O1 Dy1 O7 C14 -179.2(5) 2_656 .
O9 Dy1 O7 C14 86.4(6) . .
O3 Dy1 O8 C16 -141.8(7) 2_656 .
O2 Dy1 O8 C16 70.6(7) . .
O7 Dy1 O8 C16 8.9(6) . .
O1 Dy1 O8 C16 131.7(6) . .
O10 Dy1 O8 C16 -46.8(7) . .
O1 Dy1 O8 C16 -174.1(6) 2_656 .
O9 Dy1 O8 C16 -67.0(6) . .
O3 Dy1 O9 N2 -118.6(4) 2_656 .
O2 Dy1 O9 N2 29.3(4) . .
O8 Dy1 O9 N2 162.9(4) . .
O7 Dy1 O9 N2 88.7(4) . .
O1 Dy1 O9 N2 -127.1(5) . .
O10 Dy1 O9 N2 1.6(3) . .
O1 Dy1 O9 N2 -59.5(4) 2_656 .
O3 Dy1 O10 N2 56.5(4) 2_656 .
O2 Dy1 O10 N2 -160.8(4) . .
O8 Dy1 O10 N2 -27.8(4) . .
O7 Dy1 O10 N2 -81.8(4) . .
O1 Dy1 O10 N2 154.5(3) . .
O1 Dy1 O10 N2 118.6(4) 2_656 .
O9 Dy1 O10 N2 -1.7(3) . .
O3 Co1 N1 C5 -29.6(4) . .
O2 Co1 N1 C5 -121.0(4) . .
O6 Co1 N1 C5 152.6(4) . .
O5 Co1 N1 C5 57.5(4) . .
O1 Co1 N1 C5 -70.2(12) . .
Dy1 Co1 N1 C5 -29.9(4) 2_656 .
O3 Co1 N1 C6 -151.3(4) . .
O2 Co1 N1 C6 117.4(4) . .
O6 Co1 N1 C6 31.0(4) . .
O5 Co1 N1 C6 -64.1(4) . .
O1 Co1 N1 C6 168.1(9) . .
Dy1 Co1 N1 C6 -151.6(3) 2_656 .
O3 Co1 N1 C3 87.7(4) . .
O2 Co1 N1 C3 -3.6(4) . .
O6 Co1 N1 C3 -90.0(4) . .
O5 Co1 N1 C3 174.9(4) . .
O1 Co1 N1 C3 47.1(12) . .
Dy1 Co1 N1 C3 87.4(4) 2_656 .
Dy1 O10 N2 O11 -176.4(5) . .
Dy1 O10 N2 O9 2.9(6) . .
Dy1 O9 N2 O11 176.5(5) . .
Dy1 O9 N2 O10 -2.8(5) . .
Co1 O2 C2 C3 48.9(5) . .
Dy1 O2 C2 C3 -179.6(4) . .
C5 N1 C3 C2 142.0(5) . .
C6 N1 C3 C2 -92.4(6) . .
Co1 N1 C3 C2 30.3(5) . .
O2 C2 C3 N1 -52.0(6) . .
Co1 O3 C4 C5 16.2(7) . .
Dy1 O3 C4 C5 -153.8(4) 2_656 .
C6 N1 C5 C4 167.0(6) . .
C3 N1 C5 C4 -68.6(7) . .
Co1 N1 C5 C4 45.0(6) . .
O3 C4 C5 N1 -41.1(7) . .
C5 N1 C6 C7 49.9(8) . .
C3 N1 C6 C7 -75.2(7) . .
Co1 N1 C6 C7 166.2(5) . .
N1 C6 C7 O4 -85.8(7) . .
Co1 O5 C9 C10 1.5(9) . .
Co1 O5 C9 C8 -178.9(4) . .
O5 C9 C10 C11 -2.8(11) . .
C8 C9 C10 C11 177.6(6) . .
Co1 O6 C11 C10 6.6(9) . .
Co1 O6 C11 C12 -172.6(4) . .
C9 C10 C11 O6 -1.6(11) . .
C9 C10 C11 C12 177.5(6) . .
Dy1 O7 C14 C15 -2.5(10) . .
Dy1 O7 C14 C13 176.1(5) . .
O7 C14 C15 C16 6.2(11) . .
C13 C14 C15 C16 -172.3(7) . .
Dy1 O8 C16 C15 -8.9(11) . .
Dy1 O8 C16 C17 172.5(5) . .
C14 C15 C16 O8 -0.8(11) . .
C14 C15 C16 C17 177.7(7) . .
